data_4334419
loop_
_publ_author_name
'Alice Raphael Karikachery'
'Han Baek Lee'
'Mehdi Masjedi'
'Andreas Ross'
'Morgan A. Moody'
'Xiaochen Cai'
'Megan Chui'
'Carl D. Hoff'
'Paul R. Sharp'

_publ_section_title
;
 High Quantum Yield Molecular Bromine Photoelimination from Mononuclear
 Platinum(IV) Complexes
;
_journal_name_full 'Inorganic Chemistry'
_journal_page_first 4113
_journal_page_last 4119
_journal_paper_doi 10.1021/ic4004998
_journal_volume 52
_journal_year 2013
_chemical_absolute_configuration ad
_chemical_formula_sum 'C32 H40 Br4 P2 Pt'
_chemical_formula_weight 1001.31
_space_group_IT_number 33
_symmetry_cell_setting orthorhombic
_symmetry_Int_Tables_number 33
_symmetry_space_group_name_Hall 'P 2c -2n'
_symmetry_space_group_name_H-M 'P n a 21'
_atom_sites_solution_hydrogens geom
_atom_sites_solution_primary direct
_atom_sites_solution_secondary difmap
_audit_creation_method SHELXL-97
_cell_angle_alpha 90.00
_cell_angle_beta 90.00
_cell_angle_gamma 90.00
_cell_formula_units_Z 4
_cell_length_a 10.113(2)
_cell_length_b 27.024(6)
_cell_length_c 11.881(3)
_cell_measurement_reflns_used 9967
_cell_measurement_temperature 173(2)
_cell_measurement_theta_max 27.5
_cell_measurement_theta_min 2.5
_cell_volume 3247.0(13)
_computing_cell_refinement 'APEX2 (Bruker AXS, 2008)'
_computing_data_collection 'APEX2 (Bruker AXS, 2008)'
_computing_data_reduction 'APEX2 (Bruker AXS, 2008)'
_computing_molecular_graphics 'X-SEED, Barbour, 2001'
_computing_publication_material 'CIFTAB (Sheldrick, 1997)'
_computing_structure_refinement 'SHELXL-97 (Sheldrick, 1997)'
_computing_structure_solution 'SHELXS-97 (Sheldrick, 1997)'
_diffrn_ambient_temperature 173(2)
_diffrn_measured_fraction_theta_full 0.988
_diffrn_measured_fraction_theta_max 0.988
_diffrn_measurement_device_type 'Bruker APEXII CCD area detector'
_diffrn_measurement_method 'omega scans'
_diffrn_radiation_monochromator graphite
_diffrn_radiation_type MoK\a
_diffrn_radiation_wavelength 0.71073
_diffrn_reflns_av_R_equivalents 0.0330
_diffrn_reflns_av_sigmaI/netI 0.0356
_diffrn_reflns_limit_h_max 13
_diffrn_reflns_limit_h_min -13
_diffrn_reflns_limit_k_max 34
_diffrn_reflns_limit_k_min -35
_diffrn_reflns_limit_l_max 15
_diffrn_reflns_limit_l_min -15
_diffrn_reflns_number 36391
_diffrn_reflns_theta_full 27.64
_diffrn_reflns_theta_max 27.64
_diffrn_reflns_theta_min 1.51
_diffrn_source 'fine-focus sealed tube'
_diffrn_standards_decay_% 0.0
_exptl_absorpt_coefficient_mu 9.364
_exptl_absorpt_correction_T_max 0.45
_exptl_absorpt_correction_T_min 0.23
_exptl_absorpt_correction_type multi-scan
_exptl_absorpt_process_details
;
 Data were corrected for decay and absorption using the program SADABS 
 (Sheldrick, G. M. (2003). SADABS. Version 2.10. University of
 G\"ottingen, Germany).
;
_exptl_crystal_colour Red
_exptl_crystal_density_diffrn 2.048
_exptl_crystal_description Prism
_exptl_crystal_F_000 1920
_exptl_crystal_size_max 0.35
_exptl_crystal_size_mid 0.25
_exptl_crystal_size_min 0.10
_refine_diff_density_max 1.993
_refine_diff_density_min -0.999
_refine_diff_density_rms 0.112
_refine_ls_abs_structure_details 'Flack H D (1983), Acta Cryst. A39, 876-881'
_refine_ls_abs_structure_Flack 0.006(6)
_refine_ls_extinction_method none
_refine_ls_goodness_of_fit_ref 1.037
_refine_ls_hydrogen_treatment constr
_refine_ls_matrix_type full
_refine_ls_number_parameters 358
_refine_ls_number_reflns 7453
_refine_ls_number_restraints 1
_refine_ls_restrained_S_all 1.036
_refine_ls_R_factor_all 0.0266
_refine_ls_R_factor_gt 0.0243
_refine_ls_shift/su_max 0.002
_refine_ls_shift/su_mean 0.000
_refine_ls_structure_factor_coef Fsqd
_refine_ls_weighting_details 'calc w=1/[\s^2^(Fo^2^)+(0.0211P)^2^+4.6643P] where P=(Fo^2^+2Fc^2^)/3'
_refine_ls_weighting_scheme calc
_refine_ls_wR_factor_gt 0.0559
_refine_ls_wR_factor_ref 0.0566
_reflns_number_gt 7090
_reflns_number_total 7453
_reflns_threshold_expression >2sigma(I)
_cod_data_source_file ic4004998_si_002_13.cif
_cod_data_source_block 2(BrPer)
_cod_database_code 4334419

loop_
_symmetry_equiv_pos_as_xyz
'x, y, z'
'-x, -y, z+1/2'
'-x+1/2, y+1/2, z+1/2'
'x+1/2, -y+1/2, z'

loop_
_atom_site_label
_atom_site_type_symbol
_atom_site_fract_x
_atom_site_fract_y
_atom_site_fract_z
_atom_site_U_iso_or_equiv
_atom_site_adp_type
_atom_site_occupancy
_atom_site_symmetry_multiplicity
_atom_site_calc_flag
_atom_site_refinement_flags
Pt1 Pt 0.129354(16) 0.110860(6) 0.387680(19) 0.01925(4) Uani 1 1 d .
Br1 Br -0.04848(5) 0.09602(2) 0.54010(4) 0.03049(11) Uani 1 1 d .
Br2 Br 0.01248(5) 0.189171(18) 0.34438(4) 0.02908(11) Uani 1 1 d .
Br3 Br 0.23738(5) 0.032286(17) 0.44415(4) 0.02765(11) Uani 1 1 d .
Br4 Br 0.93363(6) 0.24008(2) -0.18483(5) 0.03634(13) Uani 1 1 d .
P1 P -0.01953(13) 0.07337(5) 0.25449(11) 0.0230(3) Uani 1 1 d .
P2 P 0.25392(13) 0.14765(5) 0.54065(11) 0.0237(3) Uani 1 1 d .
C1 C 0.2757(5) 0.12869(17) 0.2688(4) 0.0197(9) Uani 1 1 d .
C2 C 0.3197(5) 0.17701(18) 0.2697(4) 0.0238(10) Uani 1 1 d .
H2 H 0.2798 0.1996 0.3206 0.029 Uiso 1 1 calc R
C3 C 0.4199(5) 0.19407(17) 0.1993(4) 0.0260(11) Uani 1 1 d .
H3 H 0.4500 0.2272 0.2077 0.031 Uiso 1 1 calc R
C4 C 0.4769(5) 0.16462(17) 0.1181(4) 0.0208(9) Uani 1 1 d .
C5 C 0.5858(5) 0.18277(17) 0.0462(4) 0.0237(10) Uani 1 1 d .
C6 C 0.6475(5) 0.22817(19) 0.0634(4) 0.0284(11) Uani 1 1 d .
H6 H 0.6214 0.2481 0.1254 0.034 Uiso 1 1 calc R
C7 C 0.7465(5) 0.24487(19) -0.0081(5) 0.0304(12) Uani 1 1 d .
H7 H 0.7864 0.2761 0.0056 0.037 Uiso 1 1 calc R
C8 C 0.7871(5) 0.21746(18) -0.0970(4) 0.0254(11) Uani 1 1 d .
C9 C 0.7307(4) 0.17052(16) -0.1200(5) 0.0234(9) Uani 1 1 d .
C10 C 0.7691(5) 0.1414(2) -0.2124(4) 0.0304(12) Uani 1 1 d .
H10 H 0.8352 0.1533 -0.2624 0.036 Uiso 1 1 calc R
C11 C 0.7126(6) 0.0963(2) -0.2310(5) 0.0365(13) Uani 1 1 d .
H11 H 0.7391 0.0770 -0.2939 0.044 Uiso 1 1 calc R
C12 C 0.6153(5) 0.07853(19) -0.1572(5) 0.0310(12) Uani 1 1 d .
H12 H 0.5762 0.0472 -0.1720 0.037 Uiso 1 1 calc R
C13 C 0.5742(5) 0.10475(17) -0.0639(4) 0.0216(9) Uani 1 1 d .
C14 C 0.6308(5) 0.15302(17) -0.0462(4) 0.0205(9) Uani 1 1 d .
C15 C 0.4764(4) 0.08494(17) 0.0162(4) 0.0197(9) Uani 1 1 d .
C16 C 0.4362(5) 0.03647(18) 0.0095(4) 0.0242(10) Uani 1 1 d .
H16 H 0.4691 0.0159 -0.0489 0.029 Uiso 1 1 calc R
C17 C 0.3474(5) 0.01739(18) 0.0879(5) 0.0266(11) Uani 1 1 d .
H17 H 0.3207 -0.0162 0.0825 0.032 Uiso 1 1 calc R
C18 C 0.2980(5) 0.04630(18) 0.1725(4) 0.0244(10) Uani 1 1 d .
H18 H 0.2378 0.0321 0.2247 0.029 Uiso 1 1 calc R
C19 C 0.3334(5) 0.09624(18) 0.1846(4) 0.0206(9) Uani 1 1 d .
C20 C 0.4293(4) 0.11560(16) 0.1059(4) 0.0180(9) Uani 1 1 d .
C21 C 0.0045(5) 0.0864(2) 0.1042(4) 0.0282(11) Uani 1 1 d .
H21A H 0.0880 0.0705 0.0803 0.034 Uiso 1 1 calc R
H21B H -0.0681 0.0702 0.0622 0.034 Uiso 1 1 calc R
C22 C 0.0096(7) 0.1401(2) 0.0686(5) 0.0425(15) Uani 1 1 d .
H22A H -0.0718 0.1568 0.0922 0.064 Uiso 1 1 calc R
H22B H 0.0181 0.1420 -0.0134 0.064 Uiso 1 1 calc R
H22C H 0.0858 0.1562 0.1040 0.064 Uiso 1 1 calc R
C23 C -0.0238(5) 0.00548(19) 0.2561(4) 0.0295(11) Uani 1 1 d .
H23A H -0.0757 -0.0059 0.1904 0.035 Uiso 1 1 calc R
H23B H 0.0677 -0.0068 0.2463 0.035 Uiso 1 1 calc R
C24 C -0.0815(6) -0.0183(2) 0.3612(4) 0.0378(14) Uani 1 1 d .
H24A H -0.0353 -0.0057 0.4278 0.057 Uiso 1 1 calc R
H24B H -0.0708 -0.0543 0.3569 0.057 Uiso 1 1 calc R
H24C H -0.1758 -0.0102 0.3667 0.057 Uiso 1 1 calc R
C25 C -0.1931(5) 0.0906(2) 0.2790(5) 0.0352(13) Uani 1 1 d .
H25A H -0.2131 0.0859 0.3599 0.042 Uiso 1 1 calc R
H25B H -0.2036 0.1262 0.2620 0.042 Uiso 1 1 calc R
C26 C -0.2924(6) 0.0623(3) 0.2117(6) 0.0526(18) Uani 1 1 d .
H26A H -0.2817 0.0701 0.1317 0.079 Uiso 1 1 calc R
H26B H -0.3817 0.0714 0.2361 0.079 Uiso 1 1 calc R
H26C H -0.2789 0.0267 0.2233 0.079 Uiso 1 1 calc R
C27 C 0.2543(6) 0.1075(2) 0.6662(5) 0.0345(13) Uani 1 1 d .
H27A H 0.1662 0.0918 0.6719 0.041 Uiso 1 1 calc R
H27B H 0.3194 0.0808 0.6534 0.041 Uiso 1 1 calc R
C28 C 0.2851(9) 0.1311(3) 0.7780(5) 0.058(2) Uani 1 1 d .
H28A H 0.3581 0.1546 0.7689 0.086 Uiso 1 1 calc R
H28B H 0.3104 0.1055 0.8321 0.086 Uiso 1 1 calc R
H28C H 0.2067 0.1487 0.8056 0.086 Uiso 1 1 calc R
C29 C 0.1832(6) 0.20689(19) 0.5906(5) 0.0316(12) Uani 1 1 d .
H29A H 0.0859 0.2049 0.5820 0.038 Uiso 1 1 calc R
H29B H 0.2018 0.2097 0.6721 0.038 Uiso 1 1 calc R
C30 C 0.2293(6) 0.2543(2) 0.5348(5) 0.0393(13) Uani 1 1 d .
H30A H 0.3256 0.2570 0.5414 0.059 Uiso 1 1 calc R
H30B H 0.1876 0.2827 0.5718 0.059 Uiso 1 1 calc R
H30C H 0.2044 0.2539 0.4551 0.059 Uiso 1 1 calc R
C31 C 0.4307(5) 0.1610(2) 0.5211(5) 0.0316(12) Uani 1 1 d .
H31A H 0.4395 0.1868 0.4626 0.038 Uiso 1 1 calc R
H31B H 0.4658 0.1748 0.5922 0.038 Uiso 1 1 calc R
C32 C 0.5154(7) 0.1175(2) 0.4877(6) 0.0483(16) Uani 1 1 d .
H32A H 0.5046 0.0908 0.5429 0.073 Uiso 1 1 calc R
H32B H 0.6083 0.1277 0.4853 0.073 Uiso 1 1 calc R
H32C H 0.4883 0.1056 0.4132 0.073 Uiso 1 1 calc R

loop_
_atom_site_aniso_label
_atom_site_aniso_U_11
_atom_site_aniso_U_22
_atom_site_aniso_U_33
_atom_site_aniso_U_23
_atom_site_aniso_U_13
_atom_site_aniso_U_12
Pt1 0.02035(8) 0.01942(7) 0.01798(7) 0.00124(8) 0.00287(8) 0.00444(6)
Br1 0.0271(3) 0.0413(3) 0.0231(2) 0.0028(2) 0.0084(2) 0.0015(2)
Br2 0.0347(3) 0.0255(2) 0.0270(2) 0.00155(19) 0.0021(2) 0.0132(2)
Br3 0.0305(3) 0.0212(2) 0.0312(3) 0.0037(2) -0.0028(2) 0.0055(2)
Br4 0.0353(3) 0.0379(3) 0.0359(3) 0.0033(2) 0.0072(2) -0.0068(2)
P1 0.0225(6) 0.0264(6) 0.0201(6) 0.0005(5) 0.0002(5) 0.0047(5)
P2 0.0256(6) 0.0239(6) 0.0217(6) 0.0004(5) 0.0013(5) 0.0007(5)
C1 0.022(2) 0.020(2) 0.016(2) 0.0029(18) 0.0013(18) 0.0041(19)
C2 0.030(3) 0.022(2) 0.020(2) -0.0036(18) 0.007(2) 0.001(2)
C3 0.037(3) 0.014(2) 0.027(3) -0.0004(19) 0.000(2) 0.001(2)
C4 0.022(2) 0.023(2) 0.017(2) 0.0029(18) -0.0024(18) 0.0019(19)
C5 0.029(3) 0.023(2) 0.020(2) 0.0010(19) 0.003(2) -0.001(2)
C6 0.033(3) 0.023(2) 0.029(3) -0.005(2) 0.004(2) -0.006(2)
C7 0.035(3) 0.024(3) 0.032(3) 0.003(2) 0.006(2) -0.010(2)
C8 0.021(2) 0.028(2) 0.028(3) 0.007(2) 0.007(2) -0.0018(18)
C9 0.022(2) 0.024(2) 0.024(2) 0.003(2) 0.000(2) 0.0003(17)
C10 0.032(3) 0.034(3) 0.025(3) 0.000(2) 0.010(2) -0.004(2)
C11 0.046(3) 0.029(3) 0.035(3) -0.004(2) 0.014(3) -0.005(2)
C12 0.037(3) 0.022(2) 0.034(3) -0.003(2) 0.012(2) 0.001(2)
C13 0.024(2) 0.021(2) 0.019(2) 0.0010(19) 0.0031(19) 0.0044(19)
C14 0.024(2) 0.019(2) 0.019(2) -0.0010(17) -0.0021(19) 0.0033(18)
C15 0.019(2) 0.019(2) 0.022(2) -0.0022(17) 0.0029(18) -0.0017(18)
C16 0.028(3) 0.020(2) 0.024(2) -0.0019(18) 0.003(2) 0.007(2)
C17 0.030(3) 0.016(2) 0.034(3) -0.003(2) 0.006(2) 0.0015(19)
C18 0.021(2) 0.023(2) 0.029(3) 0.004(2) 0.0056(19) 0.0004(19)
C19 0.021(2) 0.022(2) 0.019(2) -0.0008(18) 0.0011(19) 0.0022(18)
C20 0.017(2) 0.017(2) 0.019(2) -0.0001(17) 0.0015(18) 0.0040(17)
C21 0.029(3) 0.036(3) 0.019(2) -0.002(2) -0.002(2) 0.011(2)
C22 0.063(4) 0.038(3) 0.026(3) 0.008(2) -0.004(3) 0.010(3)
C23 0.032(3) 0.026(3) 0.031(3) -0.004(2) 0.000(2) 0.000(2)
C24 0.044(3) 0.039(3) 0.031(3) 0.005(2) -0.003(2) -0.012(3)
C25 0.018(3) 0.054(4) 0.033(3) -0.007(3) 0.001(2) 0.006(2)
C26 0.025(3) 0.078(5) 0.055(4) -0.011(4) -0.012(3) 0.012(3)
C27 0.041(3) 0.036(3) 0.027(3) 0.009(2) -0.001(2) -0.007(2)
C28 0.089(6) 0.052(4) 0.032(3) 0.013(3) -0.020(4) -0.012(4)
C29 0.036(3) 0.030(3) 0.029(3) -0.004(2) 0.002(2) 0.006(2)
C30 0.041(3) 0.031(3) 0.046(3) -0.003(3) 0.002(3) 0.003(2)
C31 0.028(3) 0.033(3) 0.034(3) 0.000(2) 0.000(2) -0.002(2)
C32 0.035(4) 0.047(4) 0.063(4) -0.004(3) 0.002(3) 0.011(3)

loop_
_atom_type_symbol
_atom_type_description
_atom_type_scat_dispersion_real
_atom_type_scat_dispersion_imag
_atom_type_scat_source
C C 0.0033 0.0016 'International Tables Vol C Tables 4.2.6.8 and 6.1.1.4'
H H 0.0000 0.0000 'International Tables Vol C Tables 4.2.6.8 and 6.1.1.4'
P P 0.1023 0.0942 'International Tables Vol C Tables 4.2.6.8 and 6.1.1.4'
Br Br -0.2901 2.4595 'International Tables Vol C Tables 4.2.6.8 and 6.1.1.4'
Pt Pt -1.7033 8.3905 'International Tables Vol C Tables 4.2.6.8 and 6.1.1.4'

loop_
_geom_angle_atom_site_label_1
_geom_angle_atom_site_label_2
_geom_angle_atom_site_label_3
_geom_angle
C1 Pt1 P1 95.47(14)
C1 Pt1 P2 92.51(13)
P1 Pt1 P2 171.92(4)
C1 Pt1 Br2 90.04(13)
P1 Pt1 Br2 85.68(4)
P2 Pt1 Br2 93.05(4)
C1 Pt1 Br3 93.89(13)
P1 Pt1 Br3 95.33(4)
P2 Pt1 Br3 85.38(3)
Br2 Pt1 Br3 175.83(2)
C1 Pt1 Br1 175.42(13)
P1 Pt1 Br1 87.71(4)
P2 Pt1 Br1 84.26(4)
Br2 Pt1 Br1 86.91(2)
Br3 Pt1 Br1 89.09(2)
C23 P1 C21 101.9(2)
C23 P1 C25 103.2(3)
C21 P1 C25 103.4(3)
C23 P1 Pt1 115.35(18)
C21 P1 Pt1 118.41(19)
C25 P1 Pt1 112.74(19)
C31 P2 C27 102.4(3)
C31 P2 C29 104.3(2)
C27 P2 C29 104.5(3)
C31 P2 Pt1 119.38(18)
C27 P2 Pt1 111.49(19)
C29 P2 Pt1 113.20(19)
C2 C1 C19 116.6(4)
C2 C1 Pt1 116.0(3)
C19 C1 Pt1 127.4(3)
C1 C2 C3 122.9(4)
C1 C2 H2 118.5
C3 C2 H2 118.5
C4 C3 C2 122.3(5)
C4 C3 H3 118.9
C2 C3 H3 118.9
C3 C4 C20 118.0(4)
C3 C4 C5 121.7(4)
C20 C4 C5 120.3(4)
C6 C5 C14 117.7(4)
C6 C5 C4 122.8(4)
C14 C5 C4 119.5(4)
C7 C6 C5 121.3(5)
C7 C6 H6 119.3
C5 C6 H6 119.3
C8 C7 C6 121.2(5)
C8 C7 H7 119.4
C6 C7 H7 119.4
C7 C8 C9 121.3(4)
C7 C8 Br4 119.1(4)
C9 C8 Br4 119.5(4)
C10 C9 C8 122.8(5)
C10 C9 C14 119.5(4)
C8 C9 C14 117.7(5)
C11 C10 C9 120.7(5)
C11 C10 H10 119.6
C9 C10 H10 119.6
C10 C11 C12 119.9(5)
C10 C11 H11 120.0
C12 C11 H11 120.0
C13 C12 C11 122.5(5)
C13 C12 H12 118.7
C11 C12 H12 118.7
C12 C13 C14 117.5(4)
C12 C13 C15 122.3(4)
C14 C13 C15 120.1(4)
C9 C14 C5 120.8(4)
C9 C14 C13 119.7(4)
C5 C14 C13 119.5(4)
C16 C15 C20 119.7(4)
C16 C15 C13 120.5(4)
C20 C15 C13 119.6(4)
C15 C16 C17 120.3(4)
C15 C16 H16 119.8
C17 C16 H16 119.8
C18 C17 C16 121.0(5)
C18 C17 H17 119.5
C16 C17 H17 119.5
C17 C18 C19 122.1(5)
C17 C18 H18 119.0
C19 C18 H18 119.0
C18 C19 C20 116.9(4)
C18 C19 C1 123.3(4)
C20 C19 C1 119.8(4)
C4 C20 C15 120.2(4)
C4 C20 C19 120.0(4)
C15 C20 C19 119.7(4)
C22 C21 P1 117.4(4)
C22 C21 H21A 107.9
P1 C21 H21A 107.9
C22 C21 H21B 107.9
P1 C21 H21B 107.9
H21A C21 H21B 107.2
C21 C22 H22A 109.5
C21 C22 H22B 109.5
H22A C22 H22B 109.5
C21 C22 H22C 109.5
H22A C22 H22C 109.5
H22B C22 H22C 109.5
C24 C23 P1 116.1(4)
C24 C23 H23A 108.3
P1 C23 H23A 108.3
C24 C23 H23B 108.3
P1 C23 H23B 108.3
H23A C23 H23B 107.4
C23 C24 H24A 109.5
C23 C24 H24B 109.5
H24A C24 H24B 109.5
C23 C24 H24C 109.5
H24A C24 H24C 109.5
H24B C24 H24C 109.5
C26 C25 P1 115.3(4)
C26 C25 H25A 108.4
P1 C25 H25A 108.4
C26 C25 H25B 108.4
P1 C25 H25B 108.4
H25A C25 H25B 107.5
C25 C26 H26A 109.5
C25 C26 H26B 109.5
H26A C26 H26B 109.5
C25 C26 H26C 109.5
H26A C26 H26C 109.5
H26B C26 H26C 109.5
C28 C27 P2 117.7(4)
C28 C27 H27A 107.9
P2 C27 H27A 107.9
C28 C27 H27B 107.9
P2 C27 H27B 107.9
H27A C27 H27B 107.2
C27 C28 H28A 109.5
C27 C28 H28B 109.5
H28A C28 H28B 109.5
C27 C28 H28C 109.5
H28A C28 H28C 109.5
H28B C28 H28C 109.5
C30 C29 P2 118.2(4)
C30 C29 H29A 107.8
P2 C29 H29A 107.8
C30 C29 H29B 107.8
P2 C29 H29B 107.8
H29A C29 H29B 107.1
C29 C30 H30A 109.5
C29 C30 H30B 109.5
H30A C30 H30B 109.5
C29 C30 H30C 109.5
H30A C30 H30C 109.5
H30B C30 H30C 109.5
C32 C31 P2 115.7(4)
C32 C31 H31A 108.4
P2 C31 H31A 108.4
C32 C31 H31B 108.4
P2 C31 H31B 108.4
H31A C31 H31B 107.4
C31 C32 H32A 109.5
C31 C32 H32B 109.5
H32A C32 H32B 109.5
C31 C32 H32C 109.5
H32A C32 H32C 109.5
H32B C32 H32C 109.5

loop_
_geom_bond_atom_site_label_1
_geom_bond_atom_site_label_2
_geom_bond_distance
Pt1 C1 2.102(5)
Pt1 P1 2.4078(14)
Pt1 P2 2.4246(14)
Pt1 Br2 2.4780(7)
Pt1 Br3 2.4804(6)
Pt1 Br1 2.5835(7)
Br4 C8 1.913(5)
P1 C23 1.835(5)
P1 C21 1.836(5)
P1 C25 1.838(5)
P2 C31 1.838(6)
P2 C27 1.843(5)
P2 C29 1.851(5)
C1 C2 1.379(7)
C1 C19 1.452(6)
C2 C3 1.392(7)
C2 H2 0.9500
C3 C4 1.378(7)
C3 H3 0.9500
C4 C20 1.417(6)
C4 C5 1.478(7)
C5 C6 1.392(7)
C5 C14 1.435(7)
C6 C7 1.388(7)
C6 H6 0.9500
C7 C8 1.353(7)
C7 H7 0.9500
C8 C9 1.417(7)
C9 C10 1.405(7)
C9 C14 1.419(7)
C10 C11 1.364(8)
C10 H10 0.9500
C11 C12 1.403(7)
C11 H11 0.9500
C12 C13 1.380(7)
C12 H12 0.9500
C13 C14 1.440(6)
C13 C15 1.473(7)
C15 C16 1.374(7)
C15 C20 1.432(6)
C16 C17 1.392(7)
C16 H16 0.9500
C17 C18 1.368(7)
C17 H17 0.9500
C18 C19 1.404(7)
C18 H18 0.9500
C19 C20 1.445(7)
C21 C22 1.511(8)
C21 H21A 0.9900
C21 H21B 0.9900
C22 H22A 0.9800
C22 H22B 0.9800
C22 H22C 0.9800
C23 C24 1.521(7)
C23 H23A 0.9900
C23 H23B 0.9900
C24 H24A 0.9800
C24 H24B 0.9800
C24 H24C 0.9800
C25 C26 1.494(8)
C25 H25A 0.9900
C25 H25B 0.9900
C26 H26A 0.9800
C26 H26B 0.9800
C26 H26C 0.9800
C27 C28 1.506(8)
C27 H27A 0.9900
C27 H27B 0.9900
C28 H28A 0.9800
C28 H28B 0.9800
C28 H28C 0.9800
C29 C30 1.516(8)
C29 H29A 0.9900
C29 H29B 0.9900
C30 H30A 0.9800
C30 H30B 0.9800
C30 H30C 0.9800
C31 C32 1.508(8)
C31 H31A 0.9900
C31 H31B 0.9900
C32 H32A 0.9800
C32 H32B 0.9800
C32 H32C 0.9800

loop_
_geom_torsion_atom_site_label_1
_geom_torsion_atom_site_label_2
_geom_torsion_atom_site_label_3
_geom_torsion_atom_site_label_4
_geom_torsion
C1 Pt1 P1 C23 103.6(2)
P2 Pt1 P1 C23 -85.5(4)
Br2 Pt1 P1 C23 -166.75(19)
Br3 Pt1 P1 C23 9.19(19)
Br1 Pt1 P1 C23 -79.68(19)
C1 Pt1 P1 C21 -17.3(2)
P2 Pt1 P1 C21 153.5(3)
Br2 Pt1 P1 C21 72.28(19)
Br3 Pt1 P1 C21 -111.78(19)
Br1 Pt1 P1 C21 159.35(19)
C1 Pt1 P1 C25 -138.2(3)
P2 Pt1 P1 C25 32.7(4)
Br2 Pt1 P1 C25 -48.5(2)
Br3 Pt1 P1 C25 127.4(2)
Br1 Pt1 P1 C25 38.5(2)
C1 Pt1 P2 C31 -16.1(2)
P1 Pt1 P2 C31 173.0(3)
Br2 Pt1 P2 C31 -106.3(2)
Br3 Pt1 P2 C31 77.6(2)
Br1 Pt1 P2 C31 167.1(2)
C1 Pt1 P2 C27 -135.3(3)
P1 Pt1 P2 C27 53.8(4)
Br2 Pt1 P2 C27 134.5(2)
Br3 Pt1 P2 C27 -41.6(2)
Br1 Pt1 P2 C27 47.9(2)
C1 Pt1 P2 C29 107.2(2)
P1 Pt1 P2 C29 -63.7(4)
Br2 Pt1 P2 C29 17.1(2)
Br3 Pt1 P2 C29 -159.1(2)
Br1 Pt1 P2 C29 -69.5(2)
P1 Pt1 C1 C2 129.0(4)
P2 Pt1 C1 C2 -49.7(4)
Br2 Pt1 C1 C2 43.3(4)
Br3 Pt1 C1 C2 -135.3(4)
Br1 Pt1 C1 C2 -4.8(19)
P1 Pt1 C1 C19 -49.5(4)
P2 Pt1 C1 C19 131.7(4)
Br2 Pt1 C1 C19 -135.2(4)
Br3 Pt1 C1 C19 46.2(4)
Br1 Pt1 C1 C19 176.7(13)
C19 C1 C2 C3 -3.9(7)
Pt1 C1 C2 C3 177.3(4)
C1 C2 C3 C4 4.4(8)
C2 C3 C4 C20 0.9(7)
C2 C3 C4 C5 -178.2(5)
C3 C4 C5 C6 7.3(8)
C20 C4 C5 C6 -171.8(5)
C3 C4 C5 C14 -172.3(4)
C20 C4 C5 C14 8.6(7)
C14 C5 C6 C7 1.9(8)
C4 C5 C6 C7 -177.7(5)
C5 C6 C7 C8 -0.4(9)
C6 C7 C8 C9 -0.4(8)
C6 C7 C8 Br4 -174.9(4)
C7 C8 C9 C10 179.1(5)
Br4 C8 C9 C10 -6.5(7)
C7 C8 C9 C14 -0.5(7)
Br4 C8 C9 C14 174.0(3)
C8 C9 C10 C11 179.7(5)
C14 C9 C10 C11 -0.8(8)
C9 C10 C11 C12 -0.2(9)
C10 C11 C12 C13 -0.8(9)
C11 C12 C13 C14 2.7(8)
C11 C12 C13 C15 -177.1(5)
C10 C9 C14 C5 -177.5(5)
C8 C9 C14 C5 2.0(7)
C10 C9 C14 C13 2.8(7)
C8 C9 C14 C13 -177.7(4)
C6 C5 C14 C9 -2.7(7)
C4 C5 C14 C9 176.9(4)
C6 C5 C14 C13 177.0(5)
C4 C5 C14 C13 -3.4(7)
C12 C13 C14 C9 -3.6(7)
C15 C13 C14 C9 176.2(4)
C12 C13 C14 C5 176.6(4)
C15 C13 C14 C5 -3.6(7)
C12 C13 C15 C16 9.3(7)
C14 C13 C15 C16 -170.5(4)
C12 C13 C15 C20 -174.6(5)
C14 C13 C15 C20 5.5(7)
C20 C15 C16 C17 1.6(7)
C13 C15 C16 C17 177.7(5)
C15 C16 C17 C18 0.3(8)
C16 C17 C18 C19 0.2(8)
C17 C18 C19 C20 -2.4(7)
C17 C18 C19 C1 175.6(5)
C2 C1 C19 C18 -179.4(5)
Pt1 C1 C19 C18 -0.8(7)
C2 C1 C19 C20 -1.4(7)
Pt1 C1 C19 C20 177.1(3)
C3 C4 C20 C15 174.2(4)
C5 C4 C20 C15 -6.6(7)
C3 C4 C20 C19 -6.1(7)
C5 C4 C20 C19 173.0(4)
C16 C15 C20 C4 175.8(4)
C13 C15 C20 C4 -0.4(7)
C16 C15 C20 C19 -3.9(7)
C13 C15 C20 C19 180.0(4)
C18 C19 C20 C4 -175.4(4)
C1 C19 C20 C4 6.4(7)
C18 C19 C20 C15 4.2(7)
C1 C19 C20 C15 -173.9(4)
C23 P1 C21 C22 178.5(4)
C25 P1 C21 C22 71.6(5)
Pt1 P1 C21 C22 -53.9(5)
C21 P1 C23 C24 -162.9(4)
C25 P1 C23 C24 -55.9(5)
Pt1 P1 C23 C24 67.5(4)
C23 P1 C25 C26 -45.3(6)
C21 P1 C25 C26 60.6(6)
Pt1 P1 C25 C26 -170.4(4)
C31 P2 C27 C28 71.6(6)
C29 P2 C27 C28 -36.9(6)
Pt1 P2 C27 C28 -159.5(5)
C31 P2 C29 C30 41.8(5)
C27 P2 C29 C30 149.0(5)
Pt1 P2 C29 C30 -89.5(5)
C27 P2 C31 C32 67.3(5)
C29 P2 C31 C32 176.0(5)
Pt1 P2 C31 C32 -56.4(5)
